data_7000190
loop_
_publ_author_name
'Jie, Suyun'
'Pattacini, Roberto'
'Rogez, Guillaume'
'Loose, Claudia'
'Kortus, Jens'
'Braunstein, Pierre'

_publ_section_title
;
 Synthesis, structure, magnetic and catalytic properties of new
 dinuclear chromium(iii) complexes with oxazoline alcoholate ligands
;
_journal_issue 1
_journal_name_full 'Dalton Transactions'
_journal_page_first 97
_journal_page_last 105
_journal_paper_doi 10.1039/b809814j
_journal_year 2009
_chemical_formula_moiety 'C18 H30 Cl3 Cr2 N3 O6'
_chemical_formula_sum 'C18 H30 Cl3 Cr2 N3 O6'
_chemical_formula_weight 594.80
_space_group_IT_number 19
_symmetry_cell_setting orthorhombic
_symmetry_Int_Tables_number 19
_symmetry_space_group_name_Hall 'P 2ac 2ab'
_symmetry_space_group_name_H-M 'P 21 21 21'
_atom_sites_solution_hydrogens geom
_atom_sites_solution_primary direct
_atom_sites_solution_secondary difmap
_audit_creation_method SHELXL-97
_cell_angle_alpha 90.00
_cell_angle_beta 90.00
_cell_angle_gamma 90.00
_cell_formula_units_Z 4
_cell_length_a 8.7526(2)
_cell_length_b 14.4126(5)
_cell_length_c 19.5866(6)
_cell_measurement_reflns_used 3064
_cell_measurement_temperature 173(2)
_cell_measurement_theta_max 30.034
_cell_measurement_theta_min 0.998
_cell_volume 2470.80(13)
_computing_cell_refinement 'HKL Scalepack (Otwinowski & Minor 1997)'
_computing_data_collection 'Collect (Bruker AXS BV, 1997-2004)'
_computing_data_reduction 'HKL Denzo and Scalepack (Otwinowski & Minor 1997)'
_computing_molecular_graphics 'ORTEP-3 version2.0'
_computing_publication_material PLATON
_computing_structure_refinement 'SHELXL-97 (Sheldrick, 1997)'
_computing_structure_solution 'SHELXS-97 (Sheldrick, 1997)'
_diffrn_ambient_temperature 173(2)
_diffrn_detector_area_resol_mean 9
_diffrn_measured_fraction_theta_full 1.000
_diffrn_measured_fraction_theta_max 1.000
_diffrn_measurement_device_type KappaCCD
_diffrn_measurement_method CCD
_diffrn_radiation_monochromator graphite
_diffrn_radiation_probe x-ray
_diffrn_radiation_type MoK\a
_diffrn_radiation_wavelength 0.71073
_diffrn_reflns_av_R_equivalents 0.0545
_diffrn_reflns_av_sigmaI/netI 0.0587
_diffrn_reflns_limit_h_max 11
_diffrn_reflns_limit_h_min -10
_diffrn_reflns_limit_k_max 17
_diffrn_reflns_limit_k_min -18
_diffrn_reflns_limit_l_max 20
_diffrn_reflns_limit_l_min -25
_diffrn_reflns_number 18007
_diffrn_reflns_theta_full 27.49
_diffrn_reflns_theta_max 27.49
_diffrn_reflns_theta_min 1.75
_diffrn_source 'fine-focus sealed tube'
_exptl_absorpt_coefficient_mu 1.242
_exptl_absorpt_correction_type none
_exptl_crystal_colour purple
_exptl_crystal_density_diffrn 1.599
_exptl_crystal_density_method 'not measured'
_exptl_crystal_description prism
_exptl_crystal_F_000 1224
_exptl_crystal_size_max 0.06
_exptl_crystal_size_mid 0.05
_exptl_crystal_size_min 0.05
_refine_diff_density_max 0.264
_refine_diff_density_min -0.491
_refine_diff_density_rms 0.069
_refine_ls_abs_structure_details 'Flack H D (1983), Acta Cryst. A39, 876-881'
_refine_ls_abs_structure_Flack 0.003(17)
_refine_ls_extinction_method none
_refine_ls_goodness_of_fit_ref 1.011
_refine_ls_hydrogen_treatment constr
_refine_ls_matrix_type full
_refine_ls_number_parameters 296
_refine_ls_number_reflns 5646
_refine_ls_number_restraints 0
_refine_ls_restrained_S_all 1.011
_refine_ls_R_factor_all 0.0497
_refine_ls_R_factor_gt 0.0364
_refine_ls_shift/su_max 0.003
_refine_ls_shift/su_mean 0.000
_refine_ls_structure_factor_coef Fsqd
_refine_ls_weighting_details 'calc w=1/[\s^2^(Fo^2^)+(0.0317P)^2^+0.3497P] where P=(Fo^2^+2Fc^2^)/3'
_refine_ls_weighting_scheme calc
_refine_ls_wR_factor_gt 0.0696
_refine_ls_wR_factor_ref 0.0736
_reflns_number_gt 4813
_reflns_number_total 5646
_reflns_threshold_expression >2sigma(I)
_cod_data_source_file b809814j.txt
_cod_data_source_block Complex6
_cod_database_code 7000190

loop_
_symmetry_equiv_pos_as_xyz
'x, y, z'
'-x+1/2, -y, z+1/2'
'x+1/2, -y+1/2, -z'
'-x, y+1/2, -z+1/2'

loop_
_atom_site_label
_atom_site_type_symbol
_atom_site_fract_x
_atom_site_fract_y
_atom_site_fract_z
_atom_site_U_iso_or_equiv
_atom_site_adp_type
_atom_site_occupancy
_atom_site_symmetry_multiplicity
_atom_site_calc_flag
_atom_site_refinement_flags
_atom_site_disorder_assembly
_atom_site_disorder_group
Cr1 Cr 0.06814(5) 0.46220(3) 0.46969(2) 0.01929(11) Uani 1 1 d . . .
Cr2 Cr 0.10579(5) 0.36226(3) 0.35195(2) 0.01903(11) Uani 1 1 d . . .
O1 O -0.0685(2) 0.37607(12) 0.41712(9) 0.0192(4) Uani 1 1 d . . .
O2 O -0.3578(2) 0.55401(15) 0.42026(11) 0.0307(5) Uani 1 1 d . . .
O3 O 0.1160(2) 0.49682(13) 0.37140(10) 0.0225(4) Uani 1 1 d . . .
O4 O 0.4630(2) 0.50928(15) 0.27342(11) 0.0364(5) Uani 1 1 d . . .
O5 O 0.2141(2) 0.36193(14) 0.44181(9) 0.0200(4) Uani 1 1 d . . .
O6 O 0.1369(2) 0.11664(14) 0.45173(11) 0.0279(5) Uani 1 1 d . . .
N1 N -0.1231(2) 0.54343(16) 0.46609(12) 0.0211(5) Uani 1 1 d . . .
N2 N 0.3018(3) 0.39300(16) 0.29871(12) 0.0224(5) Uani 1 1 d . . .
N3 N 0.1123(2) 0.22116(16) 0.36721(12) 0.0209(5) Uani 1 1 d . . .
Cl1 Cl 0.23909(8) 0.56728(5) 0.51501(4) 0.02948(18) Uani 1 1 d . . .
Cl2 Cl 0.00465(8) 0.40441(5) 0.57542(4) 0.02640(17) Uani 1 1 d . . .
Cl3 Cl -0.03786(8) 0.36059(5) 0.25308(4) 0.02709(16) Uani 1 1 d . . .
C1 C -0.2139(3) 0.4126(2) 0.39954(15) 0.0237(7) Uani 1 1 d . . .
H1A H -0.2956 0.3714 0.4168 0.028 Uiso 1 1 calc R . .
H1B H -0.2236 0.4170 0.3493 0.028 Uiso 1 1 calc R . .
C2 C -0.2287(3) 0.5059(2) 0.43051(15) 0.0228(6) Uani 1 1 d . . .
C3 C -0.3421(3) 0.6366(2) 0.46367(17) 0.0311(7) Uani 1 1 d . . .
H3A H -0.4053 0.6307 0.5054 0.037 Uiso 1 1 calc R . .
H3B H -0.3734 0.6932 0.4387 0.037 Uiso 1 1 calc R . .
C4 C -0.1705(3) 0.6403(2) 0.48194(16) 0.0250(6) Uani 1 1 d . . .
C5 C -0.1443(4) 0.6635(2) 0.55666(16) 0.0313(8) Uani 1 1 d . . .
H5A H -0.2029 0.6206 0.5853 0.047 Uiso 1 1 calc R . .
H5B H -0.1778 0.7273 0.5656 0.047 Uiso 1 1 calc R . .
H5C H -0.0353 0.6577 0.5673 0.047 Uiso 1 1 calc R . .
C6 C -0.0810(4) 0.7048(2) 0.43508(16) 0.0315(7) Uani 1 1 d . . .
H6A H 0.0285 0.6980 0.4441 0.047 Uiso 1 1 calc R . .
H6B H -0.1119 0.7691 0.4436 0.047 Uiso 1 1 calc R . .
H6C H -0.1022 0.6888 0.3874 0.047 Uiso 1 1 calc R . .
C7 C 0.2495(3) 0.5433(2) 0.34817(17) 0.0310(7) Uani 1 1 d . . .
H7A H 0.3111 0.5644 0.3876 0.037 Uiso 1 1 calc R . .
H7B H 0.2208 0.5983 0.3207 0.037 Uiso 1 1 calc R . .
C8 C 0.3387(3) 0.4779(2) 0.30614(15) 0.0266(7) Uani 1 1 d . . .
C9 C 0.5179(3) 0.4310(2) 0.23302(16) 0.0322(8) Uani 1 1 d . . .
H9A H 0.6262 0.4176 0.2438 0.039 Uiso 1 1 calc R . .
H9B H 0.5094 0.4447 0.1836 0.039 Uiso 1 1 calc R . .
C10 C 0.4152(3) 0.3474(2) 0.25239(14) 0.0262(7) Uani 1 1 d . . .
C11 C 0.5015(4) 0.2731(2) 0.29138(18) 0.0386(8) Uani 1 1 d . . .
H11A H 0.5463 0.3003 0.3327 0.058 Uiso 1 1 calc R . .
H11B H 0.5829 0.2479 0.2625 0.058 Uiso 1 1 calc R . .
H11C H 0.4310 0.2232 0.3042 0.058 Uiso 1 1 calc R . .
C12 C 0.3355(4) 0.3067(3) 0.19067(17) 0.0430(9) Uani 1 1 d . . .
H12A H 0.2573 0.2625 0.2057 0.064 Uiso 1 1 calc R . .
H12B H 0.4104 0.2745 0.1620 0.064 Uiso 1 1 calc R . .
H12C H 0.2873 0.3566 0.1644 0.064 Uiso 1 1 calc R . .
C13 C 0.2238(3) 0.27343(19) 0.47390(16) 0.0249(7) Uani 1 1 d . . .
H13A H 0.1675 0.2744 0.5177 0.030 Uiso 1 1 calc R . .
H13B H 0.3319 0.2581 0.4835 0.030 Uiso 1 1 calc R . .
C14 C 0.1571(3) 0.2029(2) 0.42806(16) 0.0211(6) Uani 1 1 d . . .
C15 C 0.0925(4) 0.0614(2) 0.39144(16) 0.0321(7) Uani 1 1 d . . .
H15A H 0.0084 0.0180 0.4027 0.039 Uiso 1 1 calc R . .
H15B H 0.1803 0.0254 0.3738 0.039 Uiso 1 1 calc R . .
C16 C 0.0399(3) 0.1342(2) 0.33914(15) 0.0233(6) Uani 1 1 d . . .
C17 C 0.0973(4) 0.1134(2) 0.26797(16) 0.0347(8) Uani 1 1 d . . .
H17A H 0.0626 0.1620 0.2366 0.052 Uiso 1 1 calc R . .
H17B H 0.0573 0.0532 0.2530 0.052 Uiso 1 1 calc R . .
H17C H 0.2092 0.1114 0.2682 0.052 Uiso 1 1 calc R . .
C18 C -0.1339(3) 0.1459(2) 0.34003(17) 0.0342(8) Uani 1 1 d . . .
H18A H -0.1630 0.1960 0.3088 0.051 Uiso 1 1 calc R . .
H18B H -0.1674 0.1613 0.3864 0.051 Uiso 1 1 calc R . .
H18C H -0.1824 0.0880 0.3254 0.051 Uiso 1 1 calc R . .

loop_
_atom_site_aniso_label
_atom_site_aniso_U_11
_atom_site_aniso_U_22
_atom_site_aniso_U_33
_atom_site_aniso_U_23
_atom_site_aniso_U_13
_atom_site_aniso_U_12
Cr1 0.0215(2) 0.0173(2) 0.0190(2) -0.00196(19) -0.0045(2) 0.00029(18)
Cr2 0.0220(2) 0.0172(2) 0.0178(2) -0.00095(19) -0.00173(19) -0.00086(19)
O1 0.0199(9) 0.0186(10) 0.0191(10) -0.0010(8) -0.0031(8) 0.0003(8)
O2 0.0267(11) 0.0340(13) 0.0314(12) -0.0088(10) -0.0087(9) 0.0092(9)
O3 0.0288(10) 0.0186(10) 0.0201(10) 0.0000(8) -0.0020(9) -0.0036(9)
O4 0.0409(13) 0.0370(13) 0.0312(13) -0.0016(10) 0.0084(11) -0.0192(10)
O5 0.0239(9) 0.0174(10) 0.0187(10) -0.0006(9) -0.0043(8) 0.0016(9)
O6 0.0347(11) 0.0195(12) 0.0295(12) 0.0048(9) -0.0021(9) -0.0005(9)
N1 0.0247(11) 0.0194(12) 0.0193(13) -0.0031(11) -0.0057(11) 0.0025(10)
N2 0.0251(12) 0.0239(13) 0.0182(14) 0.0013(11) 0.0016(11) -0.0012(10)
N3 0.0223(12) 0.0167(12) 0.0238(14) -0.0024(10) 0.0006(11) 0.0016(10)
Cl1 0.0296(4) 0.0279(4) 0.0309(4) -0.0075(3) -0.0073(3) -0.0064(3)
Cl2 0.0287(4) 0.0297(4) 0.0207(4) 0.0021(3) -0.0024(3) 0.0014(3)
Cl3 0.0310(4) 0.0291(4) 0.0212(4) -0.0016(3) -0.0061(3) 0.0011(3)
C1 0.0216(14) 0.0296(17) 0.0200(16) -0.0048(13) -0.0048(12) 0.0004(13)
C2 0.0225(14) 0.0274(16) 0.0185(16) 0.0025(13) -0.0017(13) 0.0018(12)
C3 0.0336(16) 0.0285(16) 0.0312(18) -0.0085(16) -0.0082(14) 0.0083(14)
C4 0.0293(14) 0.0201(14) 0.0257(16) -0.0031(14) -0.0044(13) 0.0079(13)
C5 0.0381(18) 0.0285(18) 0.0275(18) -0.0054(14) -0.0028(14) 0.0051(14)
C6 0.0416(18) 0.0224(16) 0.0307(18) 0.0015(14) -0.0032(16) 0.0034(15)
C7 0.0396(17) 0.0232(16) 0.0302(18) -0.0021(14) -0.0002(15) -0.0087(15)
C8 0.0335(16) 0.0295(18) 0.0167(16) 0.0013(13) -0.0033(13) -0.0098(14)
C9 0.0282(15) 0.0400(19) 0.0283(18) 0.0014(15) 0.0042(14) -0.0077(14)
C10 0.0250(14) 0.0331(17) 0.0204(15) -0.0042(13) 0.0045(13) -0.0037(14)
C11 0.0354(17) 0.035(2) 0.045(2) 0.0000(16) 0.0011(17) 0.0039(16)
C12 0.0386(18) 0.065(3) 0.0253(19) -0.0087(18) 0.0037(16) -0.0165(18)
C13 0.0300(15) 0.0246(16) 0.0201(16) 0.0012(13) -0.0028(14) 0.0077(12)
C14 0.0230(14) 0.0161(14) 0.0242(17) -0.0002(13) 0.0020(13) 0.0046(11)
C15 0.0399(17) 0.0185(16) 0.038(2) -0.0016(14) -0.0054(16) -0.0032(14)
C16 0.0255(14) 0.0183(14) 0.0260(16) -0.0026(12) -0.0006(13) -0.0049(12)
C17 0.0442(19) 0.0257(17) 0.0342(19) -0.0077(14) 0.0070(16) -0.0053(15)
C18 0.0296(16) 0.0341(19) 0.039(2) -0.0003(17) -0.0025(14) -0.0080(14)

loop_
_atom_type_symbol
_atom_type_description
_atom_type_scat_dispersion_real
_atom_type_scat_dispersion_imag
_atom_type_scat_source
Cr Cr 0.3209 0.6236 'International Tables Vol C Tables 4.2.6.8 and 6.1.1.4'
O O 0.0106 0.0060 'International Tables Vol C Tables 4.2.6.8 and 6.1.1.4'
N N 0.0061 0.0033 'International Tables Vol C Tables 4.2.6.8 and 6.1.1.4'
Cl Cl 0.1484 0.1585 'International Tables Vol C Tables 4.2.6.8 and 6.1.1.4'
C C 0.0033 0.0016 'International Tables Vol C Tables 4.2.6.8 and 6.1.1.4'
H H 0.0000 0.0000 'International Tables Vol C Tables 4.2.6.8 and 6.1.1.4'

loop_
_geom_angle_atom_site_label_1
_geom_angle_atom_site_label_2
_geom_angle_atom_site_label_3
_geom_angle
_geom_angle_site_symmetry_1
_geom_angle_site_symmetry_3
_geom_angle_publ_flag
O5 Cr1 O1 78.13(7) . . ?
O5 Cr1 O3 77.74(8) . . ?
O1 Cr1 O3 77.80(7) . . ?
O5 Cr1 N1 157.74(9) . . ?
O1 Cr1 N1 81.30(8) . . ?
O3 Cr1 N1 89.73(9) . . ?
O5 Cr1 Cl2 97.94(6) . . ?
O1 Cr1 Cl2 95.39(6) . . ?
O3 Cr1 Cl2 172.51(6) . . ?
N1 Cr1 Cl2 92.33(7) . . ?
O5 Cr1 Cl1 99.48(6) . . ?
O1 Cr1 Cl1 171.76(6) . . ?
O3 Cr1 Cl1 94.00(6) . . ?
N1 Cr1 Cl1 99.70(7) . . ?
Cl2 Cr1 Cl1 92.75(3) . . ?
O5 Cr1 Cr2 46.76(5) . . ?
O1 Cr1 Cr2 46.74(5) . . ?
O3 Cr1 Cr2 46.11(5) . . ?
N1 Cr1 Cr2 111.76(7) . . ?
Cl2 Cr1 Cr2 126.63(3) . . ?
Cl1 Cr1 Cr2 126.25(3) . . ?
O3 Cr2 O5 79.13(8) . . ?
O3 Cr2 O1 79.27(8) . . ?
O5 Cr2 O1 78.46(7) . . ?
O3 Cr2 N2 81.31(9) . . ?
O5 Cr2 N2 92.94(8) . . ?
O1 Cr2 N2 159.92(9) . . ?
O3 Cr2 N3 160.09(9) . . ?
O5 Cr2 N3 81.75(9) . . ?
O1 Cr2 N3 91.54(8) . . ?
N2 Cr2 N3 105.28(9) . . ?
O3 Cr2 Cl3 101.31(6) . . ?
O5 Cr2 Cl3 175.26(6) . . ?
O1 Cr2 Cl3 96.95(6) . . ?
N2 Cr2 Cl3 91.79(7) . . ?
N3 Cr2 Cl3 97.29(7) . . ?
O3 Cr2 Cr1 47.76(6) . . ?
O5 Cr2 Cr1 46.93(5) . . ?
O1 Cr2 Cr1 47.01(5) . . ?
N2 Cr2 Cr1 114.46(7) . . ?
N3 Cr2 Cr1 113.65(7) . . ?
Cl3 Cr2 Cr1 130.25(3) . . ?
C1 O1 Cr2 124.47(17) . . ?
C1 O1 Cr1 115.38(16) . . ?
Cr2 O1 Cr1 86.24(7) . . ?
C2 O2 C3 104.7(2) . . ?
C7 O3 Cr2 115.95(17) . . ?
C7 O3 Cr1 126.02(17) . . ?
Cr2 O3 Cr1 86.13(8) . . ?
C8 O4 C9 105.4(2) . . ?
C13 O5 Cr2 114.76(16) . . ?
C13 O5 Cr1 124.27(16) . . ?
Cr2 O5 Cr1 86.32(7) . . ?
C14 O6 C15 105.0(2) . . ?
C2 N1 C4 108.0(2) . . ?
C2 N1 Cr1 111.67(19) . . ?
C4 N1 Cr1 139.28(18) . . ?
C8 N2 C10 108.9(2) . . ?
C8 N2 Cr2 111.1(2) . . ?
C10 N2 Cr2 140.01(19) . . ?
C14 N3 C16 107.2(2) . . ?
C14 N3 Cr2 110.32(19) . . ?
C16 N3 Cr2 139.22(18) . . ?
O1 C1 C2 108.5(2) . . ?
O1 C1 H1A 110.0 . . ?
C2 C1 H1A 110.0 . . ?
O1 C1 H1B 110.0 . . ?
C2 C1 H1B 110.0 . . ?
H1A C1 H1B 108.4 . . ?
N1 C2 O2 118.2(3) . . ?
N1 C2 C1 122.9(3) . . ?
O2 C2 C1 118.8(2) . . ?
O2 C3 C4 104.6(2) . . ?
O2 C3 H3A 110.8 . . ?
C4 C3 H3A 110.8 . . ?
O2 C3 H3B 110.8 . . ?
C4 C3 H3B 110.8 . . ?
H3A C3 H3B 108.9 . . ?
N1 C4 C5 111.5(2) . . ?
N1 C4 C6 107.7(2) . . ?
C5 C4 C6 111.6(3) . . ?
N1 C4 C3 101.0(2) . . ?
C5 C4 C3 112.2(3) . . ?
C6 C4 C3 112.4(3) . . ?
C4 C5 H5A 109.5 . . ?
C4 C5 H5B 109.5 . . ?
H5A C5 H5B 109.5 . . ?
C4 C5 H5C 109.5 . . ?
H5A C5 H5C 109.5 . . ?
H5B C5 H5C 109.5 . . ?
C4 C6 H6A 109.5 . . ?
C4 C6 H6B 109.5 . . ?
H6A C6 H6B 109.5 . . ?
C4 C6 H6C 109.5 . . ?
H6A C6 H6C 109.5 . . ?
H6B C6 H6C 109.5 . . ?
O3 C7 C8 108.2(2) . . ?
O3 C7 H7A 110.1 . . ?
C8 C7 H7A 110.1 . . ?
O3 C7 H7B 110.1 . . ?
C8 C7 H7B 110.1 . . ?
H7A C7 H7B 108.4 . . ?
N2 C8 O4 118.3(3) . . ?
N2 C8 C7 122.9(3) . . ?
O4 C8 C7 118.7(3) . . ?
O4 C9 C10 106.1(2) . . ?
O4 C9 H9A 110.5 . . ?
C10 C9 H9A 110.5 . . ?
O4 C9 H9B 110.5 . . ?
C10 C9 H9B 110.5 . . ?
H9A C9 H9B 108.7 . . ?
N2 C10 C12 110.4(2) . . ?
N2 C10 C11 109.6(2) . . ?
C12 C10 C11 111.0(3) . . ?
N2 C10 C9 101.1(2) . . ?
C12 C10 C9 111.9(3) . . ?
C11 C10 C9 112.5(3) . . ?
C10 C11 H11A 109.5 . . ?
C10 C11 H11B 109.5 . . ?
H11A C11 H11B 109.5 . . ?
C10 C11 H11C 109.5 . . ?
H11A C11 H11C 109.5 . . ?
H11B C11 H11C 109.5 . . ?
C10 C12 H12A 109.5 . . ?
C10 C12 H12B 109.5 . . ?
H12A C12 H12B 109.5 . . ?
C10 C12 H12C 109.5 . . ?
H12A C12 H12C 109.5 . . ?
H12B C12 H12C 109.5 . . ?
O5 C13 C14 109.0(2) . . ?
O5 C13 H13A 109.9 . . ?
C14 C13 H13A 109.9 . . ?
O5 C13 H13B 109.9 . . ?
C14 C13 H13B 109.9 . . ?
H13A C13 H13B 108.3 . . ?
N3 C14 O6 118.2(3) . . ?
N3 C14 C13 123.0(3) . . ?
O6 C14 C13 118.8(3) . . ?
O6 C15 C16 104.1(2) . . ?
O6 C15 H15A 110.9 . . ?
C16 C15 H15A 110.9 . . ?
O6 C15 H15B 110.9 . . ?
C16 C15 H15B 110.9 . . ?
H15A C15 H15B 109.0 . . ?
N3 C16 C17 111.2(2) . . ?
N3 C16 C18 108.7(2) . . ?
C17 C16 C18 111.3(3) . . ?
N3 C16 C15 101.5(2) . . ?
C17 C16 C15 112.3(2) . . ?
C18 C16 C15 111.4(3) . . ?
C16 C17 H17A 109.5 . . ?
C16 C17 H17B 109.5 . . ?
H17A C17 H17B 109.5 . . ?
C16 C17 H17C 109.5 . . ?
H17A C17 H17C 109.5 . . ?
H17B C17 H17C 109.5 . . ?
C16 C18 H18A 109.5 . . ?
C16 C18 H18B 109.5 . . ?
H18A C18 H18B 109.5 . . ?
C16 C18 H18C 109.5 . . ?
H18A C18 H18C 109.5 . . ?
H18B C18 H18C 109.5 . . ?

loop_
_geom_bond_atom_site_label_1
_geom_bond_atom_site_label_2
_geom_bond_distance
_geom_bond_site_symmetry_2
_geom_bond_publ_flag
Cr1 O5 2.0048(19) . ?
Cr1 O1 2.0078(18) . ?
Cr1 O3 2.032(2) . ?
Cr1 N1 2.044(2) . ?
Cr1 Cl2 2.3003(9) . ?
Cr1 Cl1 2.3066(8) . ?
Cr1 Cr2 2.7388(6) . ?
Cr2 O3 1.9784(19) . ?
Cr2 O5 1.9992(18) . ?
Cr2 O1 1.9989(19) . ?
Cr2 N2 2.056(2) . ?
Cr2 N3 2.056(2) . ?
Cr2 Cl3 2.3091(8) . ?
O1 C1 1.420(3) . ?
O2 C2 1.340(3) . ?
O2 C3 1.469(4) . ?
O3 C7 1.422(3) . ?
O4 C8 1.341(3) . ?
O4 C9 1.460(4) . ?
O5 C13 1.424(3) . ?
O6 C14 1.338(3) . ?
O6 C15 1.476(4) . ?
N1 C2 1.278(4) . ?
N1 C4 1.489(4) . ?
N2 C8 1.274(4) . ?
N2 C10 1.496(4) . ?
N3 C14 1.282(4) . ?
N3 C16 1.509(4) . ?
C1 C2 1.481(4) . ?
C1 H1A 0.9900 . ?
C1 H1B 0.9900 . ?
C3 C4 1.545(4) . ?
C3 H3A 0.9900 . ?
C3 H3B 0.9900 . ?
C4 C5 1.519(4) . ?
C4 C6 1.523(4) . ?
C5 H5A 0.9800 . ?
C5 H5B 0.9800 . ?
C5 H5C 0.9800 . ?
C6 H6A 0.9800 . ?
C6 H6B 0.9800 . ?
C6 H6C 0.9800 . ?
C7 C8 1.475(4) . ?
C7 H7A 0.9900 . ?
C7 H7B 0.9900 . ?
C9 C10 1.551(4) . ?
C9 H9A 0.9900 . ?
C9 H9B 0.9900 . ?
C10 C12 1.514(4) . ?
C10 C11 1.517(4) . ?
C11 H11A 0.9800 . ?
C11 H11B 0.9800 . ?
C11 H11C 0.9800 . ?
C12 H12A 0.9800 . ?
C12 H12B 0.9800 . ?
C12 H12C 0.9800 . ?
C13 C14 1.477(4) . ?
C13 H13A 0.9900 . ?
C13 H13B 0.9900 . ?
C15 C16 1.537(4) . ?
C15 H15A 0.9900 . ?
C15 H15B 0.9900 . ?
C16 C17 1.512(4) . ?
C16 C18 1.531(4) . ?
C17 H17A 0.9800 . ?
C17 H17B 0.9800 . ?
C17 H17C 0.9800 . ?
C18 H18A 0.9800 . ?
C18 H18B 0.9800 . ?
C18 H18C 0.9800 . ?
